data_4071480
loop_
_publ_author_name
'Clegg, William'
'Garc\'ia-\'Alvarez, Joaqu\'in'
'Garc\'ia-\'Alvarez, Pablo'
'Graham, David V.'
'Harrington, Ross W.'
'Hevia, Eva'
'Kennedy, Alan R.'
'Mulvey, Robert E.'
'Russo, Luca'

_publ_section_title
;
 Synthesis, Structural Authentication, and Structurally Defined Metalation
 Reactions of Lithium and Sodium DA-Zincate Bases (DA = diisopropylamide)
 with Phenylacetylene&#x2020;
;
_journal_issue 11
_journal_name_full Organometallics
_journal_page_first 2654
_journal_paper_doi 10.1021/om8001813
_journal_volume 27
_journal_year 2008
_chemical_formula_moiety 'C58 H86 Li2 N6 Zn2'
_chemical_formula_sum 'C58 H86 Li2 N6 Zn2'
_chemical_formula_weight 1011.95
_chemical_name_systematic
;
 ?
;
_space_group_IT_number 14
_symmetry_cell_setting monoclinic
_symmetry_space_group_name_Hall '-P 2ybc'
_symmetry_space_group_name_H-M 'P 1 21/c 1'
_atom_sites_solution_hydrogens geom
_atom_sites_solution_primary direct
_atom_sites_solution_secondary difmap
_audit_creation_method SHELXL-97
_cell_angle_alpha 90.00
_cell_angle_beta 118.218(7)
_cell_angle_gamma 90.00
_cell_formula_units_Z 2
_cell_length_a 12.9978(13)
_cell_length_b 16.615(2)
_cell_length_c 15.8875(17)
_cell_measurement_reflns_used 119
_cell_measurement_temperature 150(2)
_cell_measurement_theta_max 27.5
_cell_measurement_theta_min 2.5
_cell_volume 3023.3(6)
_computing_cell_refinement EvalCCD
_computing_data_collection 'Nonius COLLECT'
_computing_data_reduction EvalCCD
_computing_molecular_graphics SHELXTL
_computing_publication_material SHELXTL
_computing_structure_refinement SHELXTL
_computing_structure_solution 'Bruker SHELXTL'
_diffrn_ambient_temperature 150(2)
_diffrn_measured_fraction_theta_full 0.989
_diffrn_measured_fraction_theta_max 0.989
_diffrn_measurement_device_type 'Nonius KappaCCD diffractometer'
_diffrn_measurement_method '\f and \w scans'
_diffrn_radiation_monochromator graphite
_diffrn_radiation_source 'fine-focus sealed tube'
_diffrn_radiation_type MoK\a
_diffrn_radiation_wavelength 0.71073
_diffrn_reflns_av_R_equivalents 0.0313
_diffrn_reflns_av_sigmaI/netI 0.0253
_diffrn_reflns_limit_h_max 15
_diffrn_reflns_limit_h_min -15
_diffrn_reflns_limit_k_max 19
_diffrn_reflns_limit_k_min -19
_diffrn_reflns_limit_l_max 18
_diffrn_reflns_limit_l_min -18
_diffrn_reflns_number 21467
_diffrn_reflns_theta_full 25.00
_diffrn_reflns_theta_max 25.00
_diffrn_reflns_theta_min 5.12
_diffrn_standards_number 0
_exptl_absorpt_coefficient_mu 0.831
_exptl_absorpt_correction_T_max 0.732
_exptl_absorpt_correction_T_min 0.594
_exptl_absorpt_correction_type multi-scan
_exptl_absorpt_process_details SADABS
_exptl_crystal_colour colourless
_exptl_crystal_density_diffrn 1.112
_exptl_crystal_density_method 'not measured'
_exptl_crystal_description block
_exptl_crystal_F_000 1084
_exptl_crystal_size_max 0.70
_exptl_crystal_size_mid 0.60
_exptl_crystal_size_min 0.40
_refine_diff_density_max 0.466
_refine_diff_density_min -0.247
_refine_diff_density_rms 0.044
_refine_ls_extinction_method none
_refine_ls_goodness_of_fit_ref 1.108
_refine_ls_hydrogen_treatment constr
_refine_ls_matrix_type full
_refine_ls_number_parameters 350
_refine_ls_number_reflns 5266
_refine_ls_number_restraints 566
_refine_ls_restrained_S_all 1.080
_refine_ls_R_factor_all 0.0404
_refine_ls_R_factor_gt 0.0265
_refine_ls_shift/su_max 0.001
_refine_ls_shift/su_mean 0.000
_refine_ls_structure_factor_coef Fsqd
_refine_ls_weighting_details 'calc w=1/[\s^2^(Fo^2^)+(0.0205P)^2^+1.7184P] where P=(Fo^2^+2Fc^2^)/3'
_refine_ls_weighting_scheme calc
_refine_ls_wR_factor_gt 0.0603
_refine_ls_wR_factor_ref 0.0699
_reflns_number_gt 4354
_reflns_number_total 5266
_reflns_threshold_expression I>2\s(I)
_cod_data_source_file om8001813-file001.cif
_cod_data_source_block rem376_compound5
_cod_original_sg_symbol_H-M 'P 21/c'
_cod_database_code 4071480

loop_
_symmetry_equiv_pos_as_xyz
'x, y, z'
'-x, y+1/2, -z+1/2'
'-x, -y, -z'
'x, -y-1/2, z-1/2'

loop_
_atom_site_label
_atom_site_type_symbol
_atom_site_fract_x
_atom_site_fract_y
_atom_site_fract_z
_atom_site_U_iso_or_equiv
_atom_site_adp_type
_atom_site_occupancy
_atom_site_symmetry_multiplicity
_atom_site_calc_flag
_atom_site_refinement_flags
_atom_site_disorder_assembly
_atom_site_disorder_group
Zn Zn 0.772368(16) 0.103533(11) 0.406199(13) 0.02313(7) Uani 1 1 d . A .
Li Li 0.7877(3) 0.26148(19) 0.3735(2) 0.0380(7) Uani 1 1 d . . .
C3 C 0.89667(15) 0.18247(10) 0.49668(12) 0.0278(4) Uani 1 1 d U A .
C4 C 0.97856(15) 0.22413(10) 0.55062(12) 0.0271(4) Uani 1 1 d U . .
C5 C 1.07780(15) 0.27174(11) 0.61664(12) 0.0275(4) Uani 1 1 d U A .
C6 C 1.18430(17) 0.26865(13) 0.61497(15) 0.0412(5) Uani 1 1 d U . .
H6 H 1.1923 0.2349 0.5702 0.049 Uiso 1 1 calc R A .
C7 C 1.27873(18) 0.31475(15) 0.67861(16) 0.0482(5) Uani 1 1 d U A .
H7 H 1.3509 0.3120 0.6771 0.058 Uiso 1 1 calc R . .
C8 C 1.26816(17) 0.36437(13) 0.74379(14) 0.0425(5) Uani 1 1 d U . .
H8 H 1.3324 0.3963 0.7864 0.051 Uiso 1 1 calc R A .
C9 C 1.16396(18) 0.36742(13) 0.74679(14) 0.0400(5) Uani 1 1 d U A .
H9 H 1.1569 0.4010 0.7922 0.048 Uiso 1 1 calc R . .
C10 C 1.06917(16) 0.32165(11) 0.68381(13) 0.0325(4) Uani 1 1 d U . .
H10 H 0.9977 0.3243 0.6865 0.039 Uiso 1 1 calc R A .
C11 C 0.67772(16) 0.16139(12) 0.27620(13) 0.0335(4) Uani 1 1 d U A .
C12 C 0.60036(16) 0.16769(11) 0.19427(12) 0.0303(4) Uani 1 1 d U . .
C13 C 0.50429(15) 0.17246(11) 0.09781(12) 0.0284(4) Uani 1 1 d U A .
C14 C 0.45953(17) 0.24672(12) 0.05492(13) 0.0369(4) Uani 1 1 d U . .
H14 H 0.4938 0.2950 0.0885 0.044 Uiso 1 1 calc R A .
C15 C 0.36520(19) 0.25052(14) -0.03643(14) 0.0464(5) Uani 1 1 d U A .
H15 H 0.3350 0.3014 -0.0646 0.056 Uiso 1 1 calc R . .
C16 C 0.31512(19) 0.18100(15) -0.08646(14) 0.0516(6) Uani 1 1 d U . .
H16 H 0.2512 0.1838 -0.1492 0.062 Uiso 1 1 calc R A .
C17 C 0.3587(2) 0.10710(15) -0.04455(16) 0.0546(6) Uani 1 1 d U A .
H17 H 0.3240 0.0591 -0.0786 0.065 Uiso 1 1 calc R . .
C18 C 0.45259(18) 0.10246(13) 0.04673(14) 0.0422(5) Uani 1 1 d U . .
H18 H 0.4818 0.0513 0.0746 0.051 Uiso 1 1 calc R A .
C19 C 0.66067(15) 0.04292(11) 0.44024(12) 0.0287(4) Uani 1 1 d U . .
C20 C 0.56918(18) -0.00491(14) 0.35537(15) 0.0467(5) Uani 1 1 d U A .
H20A H 0.6066 -0.0512 0.3428 0.070 Uiso 1 1 calc R . .
H20B H 0.5343 0.0297 0.2987 0.070 Uiso 1 1 calc R . .
H20C H 0.5082 -0.0238 0.3703 0.070 Uiso 1 1 calc R . .
C21 C 0.71518(17) -0.01337(13) 0.52678(15) 0.0424(5) Uani 1 1 d U A .
H21A H 0.6544 -0.0326 0.5418 0.064 Uiso 1 1 calc R . .
H21B H 0.7749 0.0159 0.5818 0.064 Uiso 1 1 calc R . .
H21C H 0.7511 -0.0594 0.5121 0.064 Uiso 1 1 calc R . .
C22 C 0.59606(17) 0.11029(13) 0.46283(15) 0.0408(5) Uani 1 1 d U A .
H22A H 0.5383 0.0864 0.4786 0.061 Uiso 1 1 calc R . .
H22B H 0.5564 0.1454 0.4070 0.061 Uiso 1 1 calc R . .
H22C H 0.6523 0.1419 0.5173 0.061 Uiso 1 1 calc R . .
N23 N 0.89113(12) 0.02989(9) 0.37183(10) 0.0274(3) Uani 1 1 d U . .
C24 C 1.00608(14) 0.01657(11) 0.45791(11) 0.0276(4) Uani 1 1 d U . .
H24A H 1.0491 0.0682 0.4767 0.033 Uiso 1 1 calc R . .
H24B H 1.0525 -0.0216 0.4417 0.033 Uiso 1 1 calc R . .
C25 C 0.91344(18) 0.07315(14) 0.30065(14) 0.0433(5) Uani 1 1 d U A .
H25A H 0.9650 0.0408 0.2849 0.065 Uiso 1 1 calc R . .
H25B H 0.9507 0.1250 0.3272 0.065 Uiso 1 1 calc R . .
H25C H 0.8393 0.0824 0.2427 0.065 Uiso 1 1 calc R . .
C26 C 0.83331(18) -0.04742(12) 0.32979(14) 0.0414(5) Uani 1 1 d U A .
H26A H 0.7593 -0.0370 0.2722 0.062 Uiso 1 1 calc R . .
H26B H 0.8182 -0.0768 0.3763 0.062 Uiso 1 1 calc R . .
H26C H 0.8842 -0.0797 0.3131 0.062 Uiso 1 1 calc R . .
N27 N 0.86198(19) 0.34633(12) 0.32208(14) 0.0544(5) Uani 1 1 d U A .
C28 C 0.7621(4) 0.4080(2) 0.2900(3) 0.0578(12) Uani 0.578(5) 1 d PU A 1
H28A H 0.6906 0.3859 0.2359 0.069 Uiso 0.578(5) 1 calc PR A 1
H28B H 0.7838 0.4580 0.2683 0.069 Uiso 0.578(5) 1 calc PR A 1
C28A C 0.8507(6) 0.4212(4) 0.3721(6) 0.0706(18) Uani 0.422(5) 1 d PU A 2
H28C H 0.9028 0.4179 0.4418 0.085 Uiso 0.422(5) 1 calc PR A 2
H28D H 0.8706 0.4701 0.3472 0.085 Uiso 0.422(5) 1 calc PR A 2
C29 C 0.7378(7) 0.4273(4) 0.3767(5) 0.0548(14) Uani 0.578(5) 1 d PU A 1
H29A H 0.8102 0.4460 0.4325 0.066 Uiso 0.578(5) 1 calc PR A 1
H29B H 0.6781 0.4702 0.3587 0.066 Uiso 0.578(5) 1 calc PR A 1
C29A C 0.7238(10) 0.4227(8) 0.3498(7) 0.060(2) Uiso 0.422(5) 1 d PU A 2
H29C H 0.6732 0.4180 0.2800 0.073 Uiso 0.422(5) 1 calc PR A 2
H29D H 0.7064 0.4748 0.3707 0.073 Uiso 0.422(5) 1 calc PR A 2
N30 N 0.69670(16) 0.35422(11) 0.40001(13) 0.0456(4) Uani 1 1 d U A .
C31 C 0.9702(6) 0.3761(5) 0.3822(5) 0.0808(18) Uani 0.578(5) 1 d PU A 1
H31A H 0.9881 0.4209 0.3510 0.121 Uiso 0.578(5) 1 calc PR A 1
H31B H 1.0286 0.3336 0.3976 0.121 Uiso 0.578(5) 1 calc PR A 1
H31C H 0.9716 0.3953 0.4410 0.121 Uiso 0.578(5) 1 calc PR A 1
C31A C 1.0004(7) 0.3370(5) 0.3649(6) 0.0624(19) Uani 0.422(5) 1 d PU A 2
H31D H 1.0305 0.3817 0.3427 0.094 Uiso 0.422(5) 1 calc PR A 2
H31E H 1.0178 0.2859 0.3435 0.094 Uiso 0.422(5) 1 calc PR A 2
H31F H 1.0376 0.3377 0.4349 0.094 Uiso 0.422(5) 1 calc PR A 2
C32 C 0.8511(6) 0.3161(4) 0.2259(4) 0.0640(16) Uani 0.578(5) 1 d PU A 1
H32A H 0.8668 0.3606 0.1932 0.096 Uiso 0.578(5) 1 calc PR A 1
H32B H 0.7719 0.2956 0.1857 0.096 Uiso 0.578(5) 1 calc PR A 1
H32C H 0.9077 0.2728 0.2381 0.096 Uiso 0.578(5) 1 calc PR A 1
C32A C 0.8159(10) 0.3513(7) 0.2281(7) 0.096(3) Uani 0.422(5) 1 d PU A 2
H32D H 0.8489 0.3978 0.2113 0.144 Uiso 0.422(5) 1 calc PR A 2
H32E H 0.7311 0.3577 0.1999 0.144 Uiso 0.422(5) 1 calc PR A 2
H32F H 0.8335 0.3020 0.2034 0.144 Uiso 0.422(5) 1 calc PR A 2
C33 C 0.5696(2) 0.34297(17) 0.3448(2) 0.0669(7) Uani 1 1 d U . .
H33A H 0.5299 0.3906 0.3519 0.100 Uiso 1 1 calc R A .
H33B H 0.5467 0.2955 0.3686 0.100 Uiso 1 1 calc R . .
H33C H 0.5477 0.3353 0.2772 0.100 Uiso 1 1 calc R . .
C34 C 0.7267(3) 0.36123(19) 0.50165(19) 0.0786(9) Uani 1 1 d U . .
H34A H 0.7043 0.3117 0.5223 0.118 Uiso 1 1 calc R A .
H34B H 0.6848 0.4070 0.5100 0.118 Uiso 1 1 calc R . .
H34C H 0.8110 0.3697 0.5401 0.118 Uiso 1 1 calc R . .

loop_
_atom_site_aniso_label
_atom_site_aniso_U_11
_atom_site_aniso_U_22
_atom_site_aniso_U_33
_atom_site_aniso_U_23
_atom_site_aniso_U_13
_atom_site_aniso_U_12
Zn 0.02032(11) 0.02297(11) 0.02144(11) 0.00198(8) 0.00606(8) 0.00048(8)
Li 0.0447(19) 0.0281(17) 0.0422(18) 0.0088(14) 0.0213(15) 0.0064(14)
C3 0.0288(9) 0.0248(9) 0.0278(9) 0.0020(7) 0.0117(8) 0.0031(8)
C4 0.0296(9) 0.0241(9) 0.0268(9) 0.0003(7) 0.0126(8) 0.0019(7)
C5 0.0261(9) 0.0273(9) 0.0266(9) 0.0009(7) 0.0104(7) -0.0031(7)
C6 0.0375(11) 0.0478(13) 0.0436(11) -0.0079(10) 0.0236(10) -0.0056(9)
C7 0.0272(10) 0.0640(15) 0.0535(13) 0.0014(11) 0.0191(10) -0.0093(10)
C8 0.0330(11) 0.0397(11) 0.0390(11) -0.0010(9) 0.0043(9) -0.0138(9)
C9 0.0405(11) 0.0376(11) 0.0332(10) -0.0092(9) 0.0103(9) -0.0050(9)
C10 0.0270(9) 0.0369(11) 0.0312(9) -0.0059(8) 0.0119(8) -0.0035(8)
C11 0.0323(10) 0.0351(10) 0.0305(10) 0.0076(8) 0.0127(8) 0.0072(8)
C12 0.0302(9) 0.0309(10) 0.0291(9) 0.0045(8) 0.0134(8) 0.0034(8)
C13 0.0251(9) 0.0369(10) 0.0238(8) 0.0043(7) 0.0121(7) 0.0005(8)
C14 0.0370(11) 0.0368(11) 0.0289(9) 0.0047(8) 0.0091(8) -0.0015(9)
C15 0.0441(12) 0.0479(13) 0.0333(11) 0.0119(10) 0.0068(9) 0.0054(10)
C16 0.0395(11) 0.0695(16) 0.0279(10) 0.0043(10) 0.0012(9) -0.0030(11)
C17 0.0567(14) 0.0511(14) 0.0378(11) -0.0093(10) 0.0074(10) -0.0148(11)
C18 0.0480(12) 0.0355(11) 0.0353(10) 0.0023(9) 0.0133(9) -0.0007(10)
C19 0.0224(8) 0.0297(10) 0.0302(9) 0.0010(8) 0.0094(7) -0.0022(7)
C20 0.0326(11) 0.0499(13) 0.0511(13) -0.0080(10) 0.0142(10) -0.0140(10)
C21 0.0332(10) 0.0464(12) 0.0505(12) 0.0160(10) 0.0223(9) 0.0002(9)
C22 0.0332(10) 0.0435(12) 0.0500(12) 0.0026(10) 0.0231(9) 0.0023(9)
N23 0.0258(7) 0.0317(8) 0.0219(7) 0.0030(6) 0.0089(6) 0.0054(6)
C24 0.0212(8) 0.0332(10) 0.0260(9) 0.0039(7) 0.0092(7) 0.0073(7)
C25 0.0404(11) 0.0628(14) 0.0316(10) 0.0150(10) 0.0211(9) 0.0161(10)
C26 0.0397(11) 0.0405(12) 0.0339(10) -0.0098(9) 0.0092(9) 0.0057(9)
N27 0.0676(13) 0.0469(12) 0.0597(12) 0.0188(9) 0.0391(11) 0.0080(10)
C28 0.081(3) 0.034(2) 0.070(3) 0.0198(18) 0.045(2) 0.0156(19)
C28A 0.065(3) 0.034(3) 0.101(4) 0.014(3) 0.030(3) -0.004(2)
C29 0.081(3) 0.0223(19) 0.069(3) 0.004(2) 0.042(3) 0.0133(19)
N30 0.0524(11) 0.0364(10) 0.0487(10) 0.0090(8) 0.0245(9) 0.0138(8)
C31 0.074(3) 0.084(4) 0.081(3) 0.023(3) 0.034(3) -0.017(3)
C31A 0.062(4) 0.065(5) 0.063(4) 0.017(3) 0.032(3) -0.003(3)
C32 0.097(4) 0.059(3) 0.062(3) 0.016(2) 0.059(3) 0.025(3)
C32A 0.099(6) 0.113(7) 0.069(4) 0.033(4) 0.034(4) -0.006(5)
C33 0.0560(15) 0.0595(16) 0.0840(19) 0.0141(14) 0.0320(14) 0.0201(13)
C34 0.097(2) 0.081(2) 0.0578(16) 0.0020(15) 0.0370(16) 0.0372(18)

loop_
_atom_type_symbol
_atom_type_description
_atom_type_scat_dispersion_real
_atom_type_scat_dispersion_imag
_atom_type_scat_source
C C 0.0033 0.0016 'International Tables Vol C Tables 4.2.6.8 and 6.1.1.4'
H H 0.0000 0.0000 'International Tables Vol C Tables 4.2.6.8 and 6.1.1.4'
Li Li -0.0003 0.0001 'International Tables Vol C Tables 4.2.6.8 and 6.1.1.4'
N N 0.0061 0.0033 'International Tables Vol C Tables 4.2.6.8 and 6.1.1.4'
Zn Zn 0.2839 1.4301 'International Tables Vol C Tables 4.2.6.8 and 6.1.1.4'

loop_
_geom_angle_atom_site_label_1
_geom_angle_atom_site_label_2
_geom_angle_atom_site_label_3
_geom_angle
_geom_angle_site_symmetry_1
_geom_angle_site_symmetry_3
C3 Zn C11 107.55(7) . .
C3 Zn C19 123.65(7) . .
C3 Zn N23 96.63(6) . .
C11 Zn C19 109.37(7) . .
C11 Zn N23 99.43(6) . .
C19 Zn N23 117.13(7) . .
C3 Li C11 95.81(14) . .
C3 Li N27 121.66(17) . .
C3 Li N30 116.17(16) . .
C11 Li N27 119.39(17) . .
C11 Li N30 116.26(17) . .
N27 Li N30 89.52(14) . .
Zn C3 Li 78.32(10) . .
Zn C3 C4 173.64(15) . .
Li C3 C4 105.37(16) . .
C3 C4 C5 178.33(19) . .
C4 C5 C6 121.03(17) . .
C4 C5 C10 120.67(16) . .
C6 C5 C10 118.30(16) . .
C5 C6 H6 119.8 . .
C5 C6 C7 120.42(19) . .
H6 C6 C7 119.8 . .
C6 C7 H7 119.8 . .
C6 C7 C8 120.44(19) . .
H7 C7 C8 119.8 . .
C7 C8 H8 120.1 . .
C7 C8 C9 119.72(18) . .
H8 C8 C9 120.1 . .
C8 C9 H9 119.8 . .
C8 C9 C10 120.40(19) . .
H9 C9 C10 119.8 . .
C5 C10 C9 120.70(18) . .
C5 C10 H10 119.6 . .
C9 C10 H10 119.6 . .
Zn C11 Li 76.97(10) . .
Zn C11 C12 155.08(17) . .
Li C11 C12 127.17(17) . .
C11 C12 C13 177.0(2) . .
C12 C13 C14 121.04(17) . .
C12 C13 C18 120.41(17) . .
C14 C13 C18 118.53(16) . .
C13 C14 H14 119.7 . .
C13 C14 C15 120.54(19) . .
H14 C14 C15 119.7 . .
C14 C15 H15 119.8 . .
C14 C15 C16 120.5(2) . .
H15 C15 C16 119.8 . .
C15 C16 H16 120.3 . .
C15 C16 C17 119.45(19) . .
H16 C16 C17 120.3 . .
C16 C17 H17 119.7 . .
C16 C17 C18 120.7(2) . .
H17 C17 C18 119.7 . .
C13 C18 C17 120.35(19) . .
C13 C18 H18 119.8 . .
C17 C18 H18 119.8 . .
Zn C19 C20 112.12(13) . .
Zn C19 C21 117.04(12) . .
Zn C19 C22 103.76(12) . .
C20 C19 C21 108.09(16) . .
C20 C19 C22 107.47(16) . .
C21 C19 C22 107.83(16) . .
C19 C20 H20A 109.5 . .
C19 C20 H20B 109.5 . .
C19 C20 H20C 109.5 . .
H20A C20 H20B 109.5 . .
H20A C20 H20C 109.5 . .
H20B C20 H20C 109.5 . .
C19 C21 H21A 109.5 . .
C19 C21 H21B 109.5 . .
C19 C21 H21C 109.5 . .
H21A C21 H21B 109.5 . .
H21A C21 H21C 109.5 . .
H21B C21 H21C 109.5 . .
C19 C22 H22A 109.5 . .
C19 C22 H22B 109.5 . .
C19 C22 H22C 109.5 . .
H22A C22 H22B 109.5 . .
H22A C22 H22C 109.5 . .
H22B C22 H22C 109.5 . .
Zn N23 C24 111.50(10) . .
Zn N23 C25 109.21(11) . .
Zn N23 C26 108.93(11) . .
C24 N23 C25 107.45(14) . .
C24 N23 C26 111.13(14) . .
C25 N23 C26 108.55(15) . .
N23 C24 C24 112.63(17) . 3_756
N23 C24 H24A 109.1 . .
N23 C24 H24B 109.1 . .
C24 C24 H24A 109.1 3_756 .
C24 C24 H24B 109.1 3_756 .
H24A C24 H24B 107.8 . .
N23 C25 H25A 109.5 . .
N23 C25 H25B 109.5 . .
N23 C25 H25C 109.5 . .
H25A C25 H25B 109.5 . .
H25A C25 H25C 109.5 . .
H25B C25 H25C 109.5 . .
N23 C26 H26A 109.5 . .
N23 C26 H26B 109.5 . .
N23 C26 H26C 109.5 . .
H26A C26 H26B 109.5 . .
H26A C26 H26C 109.5 . .
H26B C26 H26C 109.5 . .
Li N27 C28 96.0(2) . .
Li N27 C28A 99.9(3) . .
Li N27 C31 119.1(3) . .
Li N27 C31A 113.8(3) . .
Li N27 C32 108.9(3) . .
Li N27 C32A 116.0(5) . .
C28 N27 C31 114.8(4) . .
C28 N27 C32 102.7(3) . .
C28A N27 C31A 102.9(4) . .
C28A N27 C32A 115.8(6) . .
C31 N27 C32 113.0(4) . .
C31A N27 C32A 107.7(6) . .
N27 C28 H28A 109.8 . .
N27 C28 H28B 109.8 . .
N27 C28 C29 109.3(4) . .
H28A C28 H28B 108.3 . .
H28A C28 C29 109.8 . .
H28B C28 C29 109.8 . .
N27 C28A H28C 110.8 . .
N27 C28A H28D 110.8 . .
N27 C28A C29A 104.7(6) . .
H28C C28A H28D 108.9 . .
H28C C28A C29A 110.8 . .
H28D C28A C29A 110.8 . .
C28 C29 H29A 110.2 . .
C28 C29 H29B 110.2 . .
C28 C29 N30 107.5(4) . .
H29A C29 H29B 108.5 . .
H29A C29 N30 110.2 . .
H29B C29 N30 110.2 . .
C28A C29A H29C 109.4 . .
C28A C29A H29D 109.4 . .
C28A C29A N30 111.2(8) . .
H29C C29A H29D 108.0 . .
H29C C29A N30 109.4 . .
H29D C29A N30 109.4 . .
Li N30 C29 104.7(3) . .
Li N30 C29A 98.7(5) . .
Li N30 C33 111.52(18) . .
Li N30 C34 113.22(17) . .
C29 N30 C33 113.7(4) . .
C29 N30 C34 106.0(3) . .
C29A N30 C33 104.8(5) . .
C29A N30 C34 120.4(5) . .
C33 N30 C34 107.7(2) . .
N27 C31 H31A 109.5 . .
N27 C31 H31B 109.5 . .
N27 C31 H31C 109.5 . .
N27 C31A H31D 109.5 . .
N27 C31A H31E 109.5 . .
N27 C31A H31F 109.5 . .
H31D C31A H31E 109.5 . .
H31D C31A H31F 109.5 . .
H31E C31A H31F 109.5 . .
N27 C32 H32A 109.5 . .
N27 C32 H32B 109.5 . .
N27 C32 H32C 109.5 . .
N27 C32A H32D 109.5 . .
N27 C32A H32E 109.5 . .
N27 C32A H32F 109.5 . .
H32D C32A H32E 109.5 . .
H32D C32A H32F 109.5 . .
H32E C32A H32F 109.5 . .
N30 C33 H33A 109.5 . .
N30 C33 H33B 109.5 . .
N30 C33 H33C 109.5 . .
H33A C33 H33B 109.5 . .
H33A C33 H33C 109.5 . .
H33B C33 H33C 109.5 . .
N30 C34 H34A 109.5 . .
N30 C34 H34B 109.5 . .
N30 C34 H34C 109.5 . .
H34A C34 H34B 109.5 . .
H34A C34 H34C 109.5 . .
H34B C34 H34C 109.5 . .

loop_
_geom_bond_atom_site_label_1
_geom_bond_atom_site_label_2
_geom_bond_distance
_geom_bond_site_symmetry_2
Zn C3 2.0495(18) .
Zn C11 2.0738(18) .
Zn C19 2.0389(18) .
Zn N23 2.2305(15) .
Li C3 2.222(4) .
Li C11 2.260(4) .
Li N27 2.081(4) .
Li C28 2.716(5) .
Li N30 2.103(4) .
C3 C4 1.218(2) .
C4 C5 1.453(2) .
C5 C6 1.398(3) .
C5 C10 1.397(3) .
C6 H6 0.950 .
C6 C7 1.394(3) .
C7 H7 0.950 .
C7 C8 1.380(3) .
C8 H8 0.950 .
C8 C9 1.378(3) .
C9 H9 0.950 .
C9 C10 1.390(3) .
C10 H10 0.950 .
C11 C12 1.216(2) .
C12 C13 1.451(2) .
C13 C14 1.397(3) .
C13 C18 1.395(3) .
C14 H14 0.950 .
C14 C15 1.390(3) .
C15 H15 0.950 .
C15 C16 1.379(3) .
C16 H16 0.950 .
C16 C17 1.384(3) .
C17 H17 0.950 .
C17 C18 1.387(3) .
C18 H18 0.950 .
C19 C20 1.532(3) .
C19 C21 1.532(3) .
C19 C22 1.540(3) .
C20 H20A 0.980 .
C20 H20B 0.980 .
C20 H20C 0.980 .
C21 H21A 0.980 .
C21 H21B 0.980 .
C21 H21C 0.980 .
C22 H22A 0.980 .
C22 H22B 0.980 .
C22 H22C 0.980 .
N23 C24 1.490(2) .
N23 C25 1.480(2) .
N23 C26 1.479(2) .
C24 C24 1.522(3) 3_756
C24 H24A 0.990 .
C24 H24B 0.990 .
C25 H25A 0.980 .
C25 H25B 0.980 .
C25 H25C 0.980 .
C26 H26A 0.980 .
C26 H26B 0.980 .
C26 H26C 0.980 .
N27 C28 1.540(4) .
N27 C28A 1.520(7) .
N27 C31 1.366(6) .
N27 C31A 1.602(8) .
N27 C32 1.549(6) .
N27 C32A 1.323(9) .
C28 H28A 0.990 .
C28 H28B 0.990 .
C28 C29 1.586(8) .
C28A H28C 0.990 .
C28A H28D 0.990 .
C28A C29A 1.515(14) .
C29 H29A 0.990 .
C29 H29B 0.990 .
C29 N30 1.444(7) .
C29A H29C 0.990 .
C29A H29D 0.990 .
C29A N30 1.523(12) .
N30 C33 1.470(3) .
N30 C34 1.476(3) .
C31 H31A 0.980 .
C31 H31B 0.980 .
C31 H31C 0.980 .
C31A H31D 0.980 .
C31A H31E 0.980 .
C31A H31F 0.980 .
C32 H32A 0.980 .
C32 H32B 0.980 .
C32 H32C 0.980 .
C32A H32D 0.980 .
C32A H32E 0.980 .
C32A H32F 0.980 .
C33 H33A 0.980 .
C33 H33B 0.980 .
C33 H33C 0.980 .
C34 H34A 0.980 .
C34 H34B 0.980 .
C34 H34C 0.980 .
